data_4030909
loop_
_publ_author_name
'Harre, N.'
'Mercurio, D.'
'Trolliard, G.'
'Frit, B.'

_publ_section_title
;
 Crystal structure of Ba~2~La~4~Ti~5~O~18~, member n = 6 of the homologous
 series (Ba,La)~n~Ti~n-1~O~3n~ of cation deficient perovskite-related
 compounds
;
_journal_coden_ASTM EJSCE5
_journal_issue 1
_journal_name_full
;
 European Journal of Solid State and Inorganic Chemistry
;
_journal_page_first 77
_journal_page_last 90
_journal_paper_doi 10.1016/S0992-4361(98)80016-7
_journal_volume 35
_journal_year 1998
_chemical_formula_sum 'Ba2 La4 O18 Ti5'
_chemical_formula_weight 1357.6
_space_group_IT_number 148
_symmetry_cell_setting trigonal
_symmetry_Int_Tables_number 148
_symmetry_space_group_name_Hall '-R 3'
_symmetry_space_group_name_H-M 'R -3 :H'
_cell_angle_alpha 90
_cell_angle_beta 90
_cell_angle_gamma 120
_cell_formula_units_Z 3
_cell_length_a 5.5840(10)
_cell_length_b 5.5840(10)
_cell_length_c 41.178(8)
_cell_volume 1112.0(4)
_diffrn_ambient_temperature 293
_diffrn_radiation_probe x-ray
_diffrn_radiation_type MoK\a
_diffrn_radiation_wavelength 0.71073
_exptl_absorpt_coefficient_mu 19.098
_exptl_crystal_density_diffrn 6.082
_exptl_crystal_F_000 1782
_refine_ls_goodness_of_fit_ref 0.85
_refine_ls_number_parameters 46
_refine_ls_number_reflns 702
_refine_ls_R_factor_gt 0.0285
_refine_ls_wR_factor_gt 0.0671
_cod_data_source_file EJSSIC-1998-35-77-90.cif
_cod_data_source_block Ba2La4Ti5O18
_cod_original_cell_volume 1112.0(5)
_cod_original_sg_symbol_H-M 'R -3'
_cod_database_code 4030909

loop_
_symmetry_equiv_pos_site_id
_symmetry_equiv_pos_as_xyz
1 x,y,z
2 -y,x-y,z
3 -x+y,-x,z
4 -x,-y,-z
5 y,-x+y,-z
6 x-y,x,-z
7 1/3+x,2/3+y,2/3+z
8 1/3-y,2/3+x-y,2/3+z
9 1/3-x+y,2/3-x,2/3+z
10 1/3-x,2/3-y,2/3-z
11 1/3+y,2/3-x+y,2/3-z
12 1/3+x-y,2/3+x,2/3-z
13 2/3+x,1/3+y,1/3+z
14 2/3-y,1/3+x-y,1/3+z
15 2/3-x+y,1/3-x,1/3+z
16 2/3-x,1/3-y,1/3-z
17 2/3+y,1/3-x+y,1/3-z
18 2/3+x-y,1/3+x,1/3-z

loop_
_atom_site_aniso_label
_atom_site_aniso_U_11
_atom_site_aniso_U_22
_atom_site_aniso_U_33
_atom_site_aniso_U_23
_atom_site_aniso_U_13
_atom_site_aniso_U_12
La1 0.0093(2) 0.0093(2) 0.0110(3) 0.0000 0.0000 0.0046(1)
La2 0.0069(2) 0.0069(2) 0.0060(3) 0.0000 0.0000 0.0035(1)
La3 0.0062(2) 0.0062(2) 0.0059(3) 0.0000 0.0000 0.0031(1)
Ti1 0.0051(5) 0.0051(5) 0.0060(8) 0.0000 0.0000 0.0026(3)
Ti2 0.0036(5) 0.0036(5) 0.0065(8) 0.0000 0.0000 0.0018(2)
Ti3 0.0022(6) 0.0022(6) 0.0021(9) 0.0000 0.0000 0.0011(3)
O1 0.052(4) 0.053(4) 0.014(2) -0.002(2) -0.001(2) 0.046(4)
O2 0.065(5) 0.005(2) 0.014(2) 0.0029(17) 0.003(3) 0.003(2)
O3 0.065(5) 0.009(2) 0.014(3) 0.0074(19) 0.005(3) 0.005(3)
Ba1 0.0093(2) 0.0093(2) 0.0110(3) 0.0000 0.0000 0.0046(1)
Ba2 0.0069(2) 0.0069(2) 0.0060(3) 0.0000 0.0000 0.0035(1)
Ba3 0.0062(2) 0.0062(2) 0.0059(3) 0.0000 0.0000 0.0031(1)

loop_
_atom_site_label
_atom_site_type_symbol
_atom_site_thermal_displace_type
_atom_site_fract_x
_atom_site_fract_y
_atom_site_fract_z
_atom_site_occupancy
_atom_site_U_iso_or_equiv
_atom_site_calc_flag
_atom_site_refinement_flags
_atom_site_disorder_assembly
_atom_site_disorder_group
La1 La Uani 0.66667 0.33333 0.14687(2) 0.667 0.0099(1) . . . .
La2 La Uani 0.00000 0.00000 0.08819(1) 0.667 0.0066(1) . . . .
La3 La Uani 0.33333 0.66667 0.02847(1) 0.667 0.0061(1) . . . .
Ti1 Ti Uani 0.33333 0.66667 0.11490(5) 1.000 0.0054(4) . . . .
Ti2 Ti Uani 0.66667 0.33333 0.05726(4) 1.000 0.0046(4) . . . .
Ti3 Ti Uani 0.00000 0.00000 0.00000 1.000 0.0022(4) . . . .
O1 O Uani 0.1656(16) 0.8355(17) 0.13426(13) 1.000 0.031(2) . . . .
O2 O Uani 0.4992(18) 0.9985(11) 0.07989(14) 1.000 0.0344(19) . . . .
O3 O Uani 0.8330(18) 0.6665(11) 0.02663(13) 1.000 0.035(2) . . . .
Ba1 Ba Uani 0.66667 0.33333 0.14687(2) 0.333 0.0099(1) . . . .
Ba2 Ba Uani 0.00000 0.00000 0.08819(1) 0.333 0.0066(1) . . . .
Ba3 Ba Uani 0.33333 0.66667 0.02847(1) 0.333 0.0061(1) . . . .

loop_
_atom_type_symbol
_atom_type_description
_atom_type_scat_dispersion_real
_atom_type_scat_dispersion_imag
_atom_type_scat_source
Ba Ba -0.3244 2.2819 ' International Tables Vol C Tables 4.2.6.8 and 6.1.1.4'
La La -0.2871 2.4523 ' International Tables Vol C Tables 4.2.6.8 and 6.1.1.4'
O O 0.0106 0.0060 ' International Tables Vol C Tables 4.2.6.8 and 6.1.1.4'
Ti Ti 0.2776 0.4457 ' International Tables Vol C Tables 4.2.6.8 and 6.1.1.4'

loop_
_geom_angle_atom_site_label_1
_geom_angle_atom_site_label_2
_geom_angle_atom_site_label_3
_geom_angle
_geom_angle_site_symmetry_1
_geom_angle_site_symmetry_2
_geom_angle_site_symmetry_3
_geom_angle_publ_flag
O1 La1 O1 158.92(16) 1_545 . 1_655 yes
O1 La1 O1 58.3(3) 1_545 . 2_665 yes
O1 La1 O1 116.7(3) 1_545 . 2_765 yes
O1 La1 O1 59.5(3) 1_545 . 3_555 yes
O1 La1 O1 116.7(3) 1_545 . 3_565 yes
La1 La1 O1 47.19(15) 16_555 . 1_545 yes
O1 La1 O1 116.8(3) 1_655 . 2_665 yes
O1 La1 O1 59.5(3) 1_655 . 2_765 yes
O1 La1 O1 116.7(3) 1_655 . 3_555 yes
O1 La1 O1 58.3(3) 1_655 . 3_565 yes
La1 La1 O1 147.12(17) 16_555 . 1_655 yes
O1 La1 O1 158.92(16) 2_665 . 2_765 yes
O1 La1 O1 116.7(3) 2_665 . 3_555 yes
O1 La1 O1 59.5(3) 2_665 . 3_565 yes
La1 La1 O1 47.16(15) 16_555 . 2_665 yes
O1 La1 O1 58.2(3) 2_765 . 3_555 yes
O1 La1 O1 116.7(3) 2_765 . 3_565 yes
La1 La1 O1 147.12(17) 16_555 . 2_765 yes
O1 La1 O1 158.92(16) 3_555 . 3_565 yes
La1 La1 O1 95.0(2) 16_555 . 3_555 yes
La1 La1 O1 95.0(2) 16_555 . 3_565 yes
O1 La2 O2 130.3(2) 1_545 . 1_445 yes
O2 La2 O2 166.04(17) 1_445 . 1_545 yes
O2 La2 O2 118.5(2) 1_445 . 2_655 yes
O1 La2 O2 95.4(3) 2_665 . 1_445 yes
O2 La2 O2 59.8(2) 1_445 . 2_665 yes
O1 La2 O2 62.6(3) 3_455 . 1_445 yes
O2 La2 O2 59.2(3) 1_445 . 3_455 yes
O2 La2 O2 118.5(3) 1_445 . 3_565 yes
O1 La2 O2 62.5(2) 1_545 . 1_545 yes
O1 La2 O2 62.6(2) 1_545 . 2_655 yes
O1 La2 O1 67.8(3) 1_545 . 2_665 yes
O1 La2 O2 130.2(2) 1_545 . 2_665 yes
O1 La2 O1 67.8(3) 1_545 . 3_455 yes
O1 La2 O2 95.5(3) 1_545 . 3_455 yes
O1 La2 O2 95.4(3) 1_545 . 3_565 yes
O2 La2 O2 59.2(2) 1_545 . 2_655 yes
O1 La2 O2 95.5(3) 2_665 . 1_545 yes
O2 La2 O2 118.6(2) 1_545 . 2_665 yes
O1 La2 O2 130.2(3) 3_455 . 1_545 yes
O2 La2 O2 118.6(3) 1_545 . 3_455 yes
O2 La2 O2 59.8(3) 1_545 . 3_565 yes
O1 La2 O2 130.3(3) 2_665 . 2_655 yes
O2 La2 O2 166.04(17) 2_655 . 2_665 yes
O1 La2 O2 95.4(3) 3_455 . 2_655 yes
O2 La2 O2 59.8(3) 2_655 . 3_455 yes
O2 La2 O2 118.6(3) 2_655 . 3_565 yes
O1 La2 O2 62.5(2) 2_665 . 2_665 yes
O1 La2 O1 67.8(3) 2_665 . 3_455 yes
O1 La2 O2 130.2(3) 2_665 . 3_455 yes
O1 La2 O2 62.6(3) 2_665 . 3_565 yes
O1 La2 O2 95.5(3) 3_455 . 2_665 yes
O2 La2 O2 118.5(3) 2_665 . 3_455 yes
O2 La2 O2 59.2(3) 2_665 . 3_565 yes
O1 La2 O2 62.5(2) 3_455 . 3_455 yes
O1 La2 O2 130.2(2) 3_455 . 3_565 yes
O2 La2 O2 166.04(17) 3_455 . 3_565 yes
O2 La3 O3 91.3(3) . . . yes
O2 La3 O3 91.2(3) . . 1_455 yes
O2 La3 O3 123.0(2) . . 2_655 yes
O2 La3 O2 63.1(3) . . 2_665 yes
O2 La3 O3 59.9(2) . . 2_665 yes
O2 La3 O2 63.1(2) . . 3_565 yes
O2 La3 O3 123.0(2) . . 3_565 yes
O2 La3 O3 59.9(2) . . 3_675 yes
O2 La3 O3 178.22(16) . . 4_665 yes
O2 La3 O3 118.3(2) . . 5_565 yes
O2 La3 O3 118.4(2) . . 6_555 yes
O3 La3 O3 176.89(16) . . 1_455 yes
O3 La3 O3 59.9(2) . . 2_655 yes
O2 La3 O3 123.0(2) 2_665 . . yes
O3 La3 O3 119.9(2) . . 2_665 yes
O2 La3 O3 59.9(3) 3_565 . . yes
O3 La3 O3 120.0(3) . . 3_565 yes
O3 La3 O3 60.0(3) . . 3_675 yes
O3 La3 O3 88.7(2) . . 4_665 yes
O3 La3 O3 58.50(19) . . 5_565 yes
O3 La3 O3 118.6(3) . . 6_555 yes
O3 La3 O3 119.9(2) 1_455 . 2_655 yes
O2 La3 O3 59.9(2) 2_665 . 1_455 yes
O3 La3 O3 60.0(2) 1_455 . 2_665 yes
O2 La3 O3 123.0(3) 3_565 . 1_455 yes
O3 La3 O3 59.9(3) 1_455 . 3_565 yes
O3 La3 O3 120.0(3) 1_455 . 3_675 yes
O3 La3 O3 88.8(2) 1_455 . 4_665 yes
O3 La3 O3 118.59(19) 1_455 . 5_565 yes
O3 La3 O3 58.5(3) 1_455 . 6_555 yes
O2 La3 O3 91.3(2) 2_665 . 2_655 yes
O3 La3 O3 176.89(16) 2_655 . 2_665 yes
O2 La3 O3 59.9(2) 3_565 . 2_655 yes
O3 La3 O3 60.1(3) 2_655 . 3_565 yes
O3 La3 O3 119.9(3) 2_655 . 3_675 yes
O3 La3 O3 58.4(2) 2_655 . 4_665 yes
O3 La3 O3 88.8(2) 2_655 . 5_565 yes
O3 La3 O3 118.6(2) 2_655 . 6_555 yes
O2 La3 O3 91.2(2) 2_665 . 2_665 yes
O2 La3 O2 63.1(3) 2_665 . 3_565 yes
O2 La3 O3 59.9(2) 2_665 . 3_565 yes
O2 La3 O3 123.0(2) 2_665 . 3_675 yes
O2 La3 O3 118.4(2) 2_665 . 4_665 yes
O2 La3 O3 178.2(2) 2_665 . 5_565 yes
O2 La3 O3 118.4(3) 2_665 . 6_555 yes
O2 La3 O3 123.0(2) 3_565 . 2_665 yes
O3 La3 O3 119.9(3) 2_665 . 3_565 yes
O3 La3 O3 60.0(3) 2_665 . 3_675 yes
O3 La3 O3 118.65(19) 2_665 . 4_665 yes
O3 La3 O3 88.6(2) 2_665 . 5_565 yes
O3 La3 O3 58.5(2) 2_665 . 6_555 yes
O2 La3 O3 91.3(3) 3_565 . 3_565 yes
O2 La3 O3 91.2(3) 3_565 . 3_675 yes
O2 La3 O3 118.4(2) 3_565 . 4_665 yes
O2 La3 O3 118.4(3) 3_565 . 5_565 yes
O2 La3 O3 178.2(3) 3_565 . 6_555 yes
O3 La3 O3 176.89(16) 3_565 . 3_675 yes
O3 La3 O3 58.5(2) 3_565 . 4_665 yes
O3 La3 O3 118.7(2) 3_565 . 5_565 yes
O3 La3 O3 88.7(3) 3_565 . 6_555 yes
O3 La3 O3 118.6(2) 3_675 . 4_665 yes
O3 La3 O3 58.4(2) 3_675 . 5_565 yes
O3 La3 O3 88.8(3) 3_675 . 6_555 yes
O3 La3 O3 60.2(2) 4_665 . 5_565 yes
O3 La3 O3 60.2(2) 4_665 . 6_555 yes
O3 La3 O3 60.1(3) 5_565 . 6_555 yes
O1 Ti1 O2 87.6(3) . . . yes
O1 Ti1 O1 102.1(4) . . 2_665 yes
O1 Ti1 O2 87.7(3) . . 2_665 yes
O1 Ti1 O1 102.1(4) . . 3_565 yes
O1 Ti1 O2 164.1(3) . . 3_565 yes
O1 Ti1 O2 164.2(3) 2_665 . . yes
O2 Ti1 O2 80.2(3) . . 2_665 yes
O1 Ti1 O2 87.8(3) 3_565 . . yes
O2 Ti1 O2 80.2(3) . . 3_565 yes
O1 Ti1 O2 87.7(4) 2_665 . 2_665 yes
O1 Ti1 O1 102.1(4) 2_665 . 3_565 yes
O1 Ti1 O2 87.8(3) 2_665 . 3_565 yes
O1 Ti1 O2 164.2(3) 3_565 . 2_665 yes
O2 Ti1 O2 80.2(3) 2_665 . 3_565 yes
O1 Ti1 O2 87.7(4) 3_565 . 3_565 yes
O2 Ti2 O3 171.9(2) 1_545 . . yes
O3 Ti2 O3 85.9(3) . . 2_655 yes
O2 Ti2 O3 88.1(4) 2_765 . . yes
O2 Ti2 O3 88.0(3) 3_565 . . yes
O3 Ti2 O3 86.0(3) . . 3_665 yes
O2 Ti2 O3 88.1(4) 1_545 . 2_655 yes
O2 Ti2 O2 97.3(4) 1_545 . 2_765 yes
O2 Ti2 O2 97.3(4) 1_545 . 3_565 yes
O2 Ti2 O3 88.1(3) 1_545 . 3_665 yes
O2 Ti2 O3 171.9(3) 2_765 . 2_655 yes
O2 Ti2 O3 88.0(4) 3_565 . 2_655 yes
O3 Ti2 O3 86.1(4) 2_655 . 3_665 yes
O2 Ti2 O2 97.3(4) 2_765 . 3_565 yes
O2 Ti2 O3 88.0(4) 2_765 . 3_665 yes
O2 Ti2 O3 171.9(3) 3_565 . 3_665 yes
O3 Ti3 O3 91.5(4) 1_445 . 2_655 yes
O3 Ti3 O3 91.5(3) 1_445 . 3_565 yes
O3 Ti3 O3 180.00 1_445 . 4_665 yes
O3 Ti3 O3 88.5(4) 1_445 . 5_455 yes
O3 Ti3 O3 88.5(3) 1_445 . 6_545 yes
O3 Ti3 O3 91.5(4) 2_655 . 3_565 yes
O3 Ti3 O3 88.5(4) 2_655 . 4_665 yes
O3 Ti3 O3 180.00 2_655 . 5_455 yes
O3 Ti3 O3 88.5(4) 2_655 . 6_545 yes
O3 Ti3 O3 88.5(3) 3_565 . 4_665 yes
O3 Ti3 O3 88.5(4) 3_565 . 5_455 yes
O3 Ti3 O3 180.00 3_565 . 6_545 yes
O3 Ti3 O3 91.5(4) 4_665 . 5_455 yes
O3 Ti3 O3 91.5(3) 4_665 . 6_545 yes
O3 Ti3 O3 91.5(4) 5_455 . 6_545 yes
La1 O1 Ti1 94.2(3) 1_455 . . yes
La1 O1 Ti1 94.4(4) 1_565 . . yes
La2 O1 Ti1 104.0(2) 1_565 . . yes
La1 O1 La1 158.9(2) 1_455 . 1_565 yes
La1 O1 La2 98.2(3) 1_455 . 1_565 yes
La1 O1 La2 98.3(3) 1_565 . 1_565 yes
La3 O2 Ti1 94.78(19) . . . yes
La2 O2 La3 95.7(3) 1_565 . . yes
La3 O2 Ti2 97.2(2) . . 1_565 yes
La2 O2 La3 95.6(3) 1_665 . . yes
La2 O2 Ti1 85.5(3) 1_565 . . yes
Ti1 O2 Ti2 168.0(3) . . 1_565 yes
La2 O2 Ti1 85.5(3) 1_665 . . yes
La2 O2 Ti2 93.4(4) 1_565 . 1_565 yes
La2 O2 La2 166.0(2) 1_565 . 1_665 yes
La2 O2 Ti2 93.3(4) 1_665 . 1_565 yes
La3 O3 Ti2 89.1(3) . . . yes
La3 O3 La3 176.9(2) . . 1_655 yes
La3 O3 Ti3 90.9(3) . . 1_665 yes
La3 O3 La3 91.3(2) . . 4_665 yes
La3 O3 Ti2 89.0(3) 1_655 . . yes
Ti2 O3 Ti3 176.2(3) . . 1_665 yes
La3 O3 Ti2 92.68(19) 4_665 . . yes
La3 O3 Ti3 90.8(3) 1_655 . 1_665 yes
La3 O3 La3 91.3(2) 1_655 . 4_665 yes
La3 O3 Ti3 91.17(19) 4_665 . 1_665 yes

loop_
_geom_bond_atom_site_label_1
_geom_bond_atom_site_label_2
_geom_bond_distance
_geom_bond_site_symmetry_1
_geom_bond_site_symmetry_2
_geom_bond_publ_flag
La1 O1 2.837(9) . 1_545 yes
La1 O1 2.843(9) . 1_655 yes
La1 O1 2.843(11) . 2_665 yes
La1 O1 2.837(11) . 2_765 yes
La1 O1 2.843(9) . 3_555 yes
La1 O1 2.837(9) . 3_565 yes
La1 La1 3.6127(9) . 16_555 yes
La2 O2 2.813(10) . 1_445 yes
La2 O1 2.479(7) . 1_545 yes
La2 O2 2.813(10) . 1_545 yes
La2 O2 2.812(9) . 2_655 yes
La2 O1 2.479(7) . 2_665 yes
La2 O2 2.814(9) . 2_665 yes
La2 O1 2.479(8) . 3_455 yes
La2 O2 2.813(10) . 3_455 yes
La2 O2 2.812(10) . 3_565 yes
La3 O2 2.657(6) . . yes
La3 O3 2.792(11) . . yes
La3 O3 2.794(11) . 1_455 yes
La3 O3 2.792(9) . 2_655 yes
La3 O2 2.657(7) . 2_665 yes
La3 O3 2.794(9) . 2_665 yes
La3 O2 2.656(8) . 3_565 yes
La3 O3 2.793(10) . 3_565 yes
La3 O3 2.796(10) . 3_675 yes
La3 O3 2.783(5) . 4_665 yes
La3 O3 2.783(7) . 5_565 yes
La3 O3 2.781(8) . 6_555 yes
Ti1 O1 1.812(9) . . yes
Ti1 O2 2.157(6) . . yes
Ti1 O1 1.813(9) . 2_665 yes
Ti1 O2 2.157(8) . 2_665 yes
Ti1 O1 1.813(10) . 3_565 yes
Ti1 O2 2.156(9) . 3_565 yes
Ti2 O3 2.046(5) . . yes
Ti2 O2 1.868(6) . 1_545 yes
Ti2 O3 2.046(8) . 2_655 yes
Ti2 O2 1.868(8) . 2_765 yes
Ti2 O2 1.870(10) . 3_565 yes
Ti2 O3 2.048(10) . 3_665 yes
Ti3 O3 1.950(5) . 1_445 yes
Ti3 O3 1.950(8) . 2_655 yes
Ti3 O3 1.952(10) . 3_565 yes
Ti3 O3 1.950(5) . 4_665 yes
Ti3 O3 1.950(8) . 5_455 yes
Ti3 O3 1.952(10) . 6_545 yes

loop_
_geom_torsion_atom_site_label_1
_geom_torsion_atom_site_label_2
_geom_torsion_atom_site_label_3
_geom_torsion_atom_site_label_4
_geom_torsion
_geom_torsion_site_symmetry_1
_geom_torsion_site_symmetry_2
_geom_torsion_site_symmetry_3
_geom_torsion_site_symmetry_4
_geom_torsion_publ_flag
O3 La3 O2 Ti1 -90.9(3) . . . . no
O3 La3 O2 La2 -176.82(16) . . . 1_565 no
O3 La3 O2 Ti2 89.1(4) . . . 1_565 no
O3 La3 O2 La2 -5.04(17) . . . 1_665 no
O3 La3 O2 Ti1 90.9(3) 1_455 . . . no
O3 La3 O2 Ti1 -36.6(5) 2_655 . . . no
O2 La3 O2 Ti1 36.0(3) 2_665 . . . no
O3 La3 O2 Ti1 144.7(5) 2_665 . . . no
O2 La3 O2 Ti1 -35.9(3) 3_565 . . . no
O3 La3 O2 Ti1 36.7(5) 3_565 . . . no
O3 La3 O2 Ti1 -144.7(5) 3_675 . . . no
O3 La3 O2 Ti1 -145.3(3) 5_565 . . . no
O3 La3 O2 Ti1 145.3(3) 6_555 . . . no
O2 La3 O3 Ti2 89.12(19) . . . . no
O2 La3 O3 Ti3 -87.0(2) . . . 1_665 no
O2 La3 O3 La3 -178.22(16) . . . 4_665 no
O3 La3 O3 Ti2 -38.94(17) 2_655 . . . no
O2 La3 O3 Ti2 30.9(3) 2_665 . . . no
O3 La3 O3 Ti2 144.64(17) 2_665 . . . no
O2 La3 O3 Ti2 31.5(2) 3_565 . . . no
O3 La3 O3 Ti2 -40.7(2) 3_565 . . . no
O3 La3 O3 Ti2 142.9(2) 3_675 . . . no
O3 La3 O3 Ti2 -92.66(19) 4_665 . . . no
O3 La3 O3 Ti2 -148.0(3) 5_565 . . . no
O3 La3 O3 Ti2 -147.3(2) 6_555 . . . no
O2 La3 O3 Ti2 -30.9(4) . . 2_655 . no
O2 La3 O3 Ti3 145.3(3) . . 2_655 . no
O3 La3 O3 Ti2 38.9(2) . . 2_655 . no
O3 La3 O3 Ti3 -144.9(3) . . 2_655 . no
O2 La3 O2 La2 -121.8(3) . . 2_665 . no
O2 La3 O2 Ti1 -36.0(3) . . 2_665 . no
O3 La3 O2 La2 -49.3(3) . . 2_665 . no
O3 La3 O2 Ti1 36.5(4) . . 2_665 . no
O2 La3 O2 La2 121.8(4) . . 3_565 . no
O2 La3 O2 Ti1 35.9(3) . . 3_565 . no
O2 La3 O2 Ti2 -144.1(5) . . 3_565 . no
O3 La3 O2 La2 -129.4(3) . . 3_565 . no
O3 La3 O2 Ti1 144.7(4) . . 3_565 . no
O3 La3 O2 Ti2 -35.2(3) . . 3_565 . no
O2 La3 O3 Ti3 -145.3(3) . . 3_565 . no
O3 La3 O3 Ti3 -31.5(3) . . 3_565 . no
O3 La3 O3 Ti3 90.9(3) . . 4_665 . no
O2 Ti1 O1 La1 139.8(3) . . . 1_455 no
O2 Ti1 O1 La1 -59.5(3) . . . 1_565 no
O2 Ti1 O1 La2 40.2(3) . . . 1_565 no
O1 Ti1 O2 La3 -129.0(4) . . . . no
O1 Ti1 O2 La2 -33.7(3) . . . 1_565 no
O1 Ti1 O2 La2 135.7(3) . . . 1_665 no
O2 Ti1 O2 La3 -40.9(3) 2_665 . . . no
O1 Ti1 O2 La3 128.8(4) 3_565 . . . no
O2 Ti1 O2 La3 40.8(4) 3_565 . . . no
O1 Ti1 O1 La1 -133.0(3) . . 2_665 . no
O1 Ti1 O1 La2 127.4(4) . . 2_665 . no
O1 Ti1 O2 La2 -135.9(3) . . 2_665 . no
O1 Ti1 O2 La3 128.9(3) . . 2_665 . no
O2 Ti1 O2 La2 136.1(3) . . 2_665 . no
O2 Ti1 O2 La3 40.9(3) . . 2_665 . no
O1 Ti1 O1 La1 133.1(3) . . 3_565 . no
O2 Ti1 O1 La1 -139.8(3) . . 3_565 . no
O2 Ti1 O2 La2 -136.1(3) . . 3_565 . no
O2 Ti1 O2 La3 -40.8(3) . . 3_565 . no
O3 Ti2 O3 La3 48.1(2) 2_655 . . . no
O2 Ti2 O3 La3 -137.4(3) 2_765 . . . no
O2 Ti2 O3 La3 -40.1(3) 3_565 . . . no
O3 Ti2 O3 La3 134.5(3) 3_665 . . . no
O3 Ti2 O3 La3 -48.1(3) . . 2_655 . no
O3 Ti2 O2 La2 139.2(3) . . 3_565 . no
O3 Ti2 O2 La3 43.0(3) . . 3_565 . no
